data_2004636
loop_
_publ_author_name
'Blake, A. J.'
'Grimditch, R. S.'
'Parsons, S.'
'Schr\"oder, M.'

_publ_section_title
;
 Tetrakis(dimethyl sulfoxide-<i>O</i>)copper(II) Bis(perchlorate)
;
_journal_issue 3
_journal_name_full 'Acta Crystallographica Section C'
_journal_page_first 514
_journal_page_last 516
_journal_paper_doi 10.1107/S0108270195013795
_journal_volume 52
_journal_year 1996
_chemical_formula_iupac '[Cu (C2 H6 O S)4] , 2Cl O4 '
_chemical_formula_moiety 'C8 H24 Cu O4 S4 2+, 2Cl O4 -'
_chemical_formula_sum 'C8 H24 Cl2 Cu O12 S4'
_chemical_formula_weight 574.95
_chemical_name_systematic
;
 Tetrakis(dimethylsulphoxide-\k-O)copper(II) bis(perchlorate)
;
_space_group_IT_number 14
_symmetry_cell_setting monoclinic
_symmetry_space_group_name_Hall '-P 2yab'
_symmetry_space_group_name_H-M 'P 1 21/a 1'
_audit_creation_method SHELXL
_cell_angle_alpha 90.00
_cell_angle_beta 112.065(14)
_cell_angle_gamma 90.00
_cell_formula_units_Z 4
_cell_length_a 14.280(3)
_cell_length_b 10.426(2)
_cell_length_c 16.112(4)
_cell_measurement_reflns_used 52
_cell_measurement_temperature 240.0(2)
_cell_measurement_theta_max 13
_cell_measurement_theta_min 10
_cell_volume 2223.1(9)
_computing_cell_refinement 'DIF4 (Stoe & Cie, 1992)'
_computing_data_collection 'DIF4 (Stoe & Cie, 1992)'
_computing_data_reduction 'X-RED (Stoe & Cie, 1995)'
_computing_molecular_graphics 'SHELXTL/PC (Sheldrick, 1992)'
_computing_publication_material SHELXL93
_computing_structure_refinement 'SHELXL93 (Sheldrick, 1993)'
_computing_structure_solution 'SHELXS86 (Sheldrick, 1990)'
_diffrn_ambient_temperature 240.0(2)
_diffrn_measurement_device 'Stoe Stadi-4 four-circle diffractometer'
_diffrn_measurement_method
;
\w-\q scans with \w scan width (1.0 + 0.35 tan\q)\%
;
_diffrn_radiation_monochromator graphite
_diffrn_radiation_source 'fine-focus sealed tube'
_diffrn_radiation_type 'Mo K\a'
_diffrn_radiation_wavelength 0.71073
_diffrn_reflns_av_R_equivalents n.a.
_diffrn_reflns_av_sigmaI/netI 0.1406
_diffrn_reflns_limit_h_max 14
_diffrn_reflns_limit_h_min -16
_diffrn_reflns_limit_k_max 11
_diffrn_reflns_limit_k_min 0
_diffrn_reflns_limit_l_max 18
_diffrn_reflns_limit_l_min 0
_diffrn_reflns_number 3495
_diffrn_reflns_theta_max 25.11
_diffrn_reflns_theta_min 2.54
_diffrn_standards_decay_% 0
_diffrn_standards_interval_time 60
_diffrn_standards_number 3
_exptl_absorpt_coefficient_mu 1.648
_exptl_absorpt_correction_T_max 0.845
_exptl_absorpt_correction_T_min 0.752
_exptl_absorpt_correction_type '\y scans (North, Phillips & Mathews, 1968)'
_exptl_crystal_colour Green
_exptl_crystal_density_diffrn 1.718
_exptl_crystal_density_meas ?
_exptl_crystal_description Column
_exptl_crystal_F_000 1180
_exptl_crystal_size_max 0.26
_exptl_crystal_size_mid 0.12
_exptl_crystal_size_min 0.08
_refine_diff_density_max 0.70
_refine_diff_density_min -0.39
_refine_ls_extinction_method none
_refine_ls_goodness_of_fit_all 0.977
_refine_ls_goodness_of_fit_obs 1.119
_refine_ls_hydrogen_treatment
;
Placed in calculated positions and thereafter allowed to ride on their
parent C atoms with U~iso~(H) = 1.5U~eq~(C).
;
_refine_ls_matrix_type full
_refine_ls_number_parameters 244
_refine_ls_number_reflns 3255
_refine_ls_number_restraints 0
_refine_ls_restrained_S_all 0.978
_refine_ls_restrained_S_obs 1.119
_refine_ls_R_factor_all 0.1548
_refine_ls_R_factor_obs 0.0649
_refine_ls_shift/esd_max 0.006
_refine_ls_shift/esd_mean 0.001
_refine_ls_structure_factor_coef Fsqd
_refine_ls_weighting_details 'w = 1/[\s^2^(Fo^2^)+(0.0418P)^2^] where P=(Fo^2^+2Fc^2^)/3'
_refine_ls_weighting_scheme calc
_refine_ls_wR_factor_all 0.1349
_refine_ls_wR_factor_obs 0.1060
_reflns_number_observed 1649
_reflns_number_total 3257
_reflns_observed_criterion >2sigma(I)
_cod_data_source_file kh1069.cif
_cod_data_source_block bun3cu
_cod_depositor_comments
;
The following automatic conversions were performed:
'_symmetry_cell_setting' value 'Monoclinic' changed to 'monoclinic'
according to '/home/saulius/struct/CIF-dictionaries/cif_core.dic'
dictionary named 'cif_core.dic' version 2.4.1 from 2010-06-29.

Automatic conversion script
Id: cif_fix_enum 1527 2010-12-29 10:47:43Z saulius 

The following automatic conversions were performed:

'_symmetry_cell_setting' value 'Monoclinic' changed to 'monoclinic'
according to /home/saulius/struct/CIF-dictionaries/cif_core.dic
dictionary named 'cif_core.dic' version 2.4.1 from 2010-06-29.

Automatic conversion script
Id: cif_fix_values 1715 2011-07-08 13:25:40Z adriana 

The following automatic conversions were performed:

'_exptl_crystal_density_meas' value 'not measured' was changed to '?'
- the value is perceived as not measured.

Automatic conversion script
Id: cif_fix_values 3008 2015-01-20 13:52:24Z robertas 

The following automatic conversions were performed:

'_refine_ls_weighting_scheme' value 'calc w =
1/[\s^2^(Fo^2^)+(0.0418P)^2^] where P=(Fo^2^+2Fc^2^)/3' was changed
to 'calc'. New tag '_refine_ls_weighting_details' was created. The
value of the new tag was set to 'w = 1/[\s^2^(Fo^2^)+(0.0418P)^2^]
where P=(Fo^2^+2Fc^2^)/3'.

Automatic conversion script
Id: cif_fix_values 3143 2015-03-26 13:38:13Z robertas 
;
_cod_original_cell_volume 2223.1(8)
_cod_original_sg_symbol_H-M 'P 21/a'
_cod_database_code 2004636

loop_
_symmetry_equiv_pos_as_xyz
'x, y, z'
'-x+1/2, y+1/2, -z'
'-x, -y, -z'
'x-1/2, -y-1/2, z'

loop_
_atom_site_aniso_label
_atom_site_aniso_U_11
_atom_site_aniso_U_22
_atom_site_aniso_U_33
_atom_site_aniso_U_12
_atom_site_aniso_U_13
_atom_site_aniso_U_23
Cu 0.0255(6) 0.0435(8) 0.0296(6) -0.0020(7) 0.0088(5) 0.0098(6)
S1 0.0307(14) 0.041(2) 0.041(2) -0.0025(13) 0.0141(12) -0.0041(14)
C11 0.030(6) 0.061(8) 0.062(8) 0.000(6) 0.006(6) 0.002(7)
C12 0.051(7) 0.075(10) 0.083(9) -0.006(7) 0.030(7) 0.030(8)
O11 0.031(4) 0.054(5) 0.030(4) -0.006(3) 0.016(3) -0.001(3)
S2 0.036(2) 0.042(2) 0.058(2) 0.0006(13) 0.0185(14) -0.0015(15)
C21 0.052(7) 0.069(9) 0.076(8) 0.009(7) 0.039(7) -0.004(7)
C22 0.042(6) 0.106(10) 0.039(7) -0.010(7) -0.003(5) 0.000(8)
O21 0.018(3) 0.054(5) 0.043(4) 0.001(3) 0.007(3) 0.014(4)
S3 0.0349(15) 0.063(2) 0.034(2) 0.0029(14) 0.0136(13) 0.011(2)
C31 0.062(8) 0.081(10) 0.038(6) 0.001(7) 0.022(6) -0.010(7)
C32 0.088(10) 0.044(8) 0.074(9) -0.003(7) 0.033(8) 0.013(7)
O31 0.032(4) 0.058(5) 0.038(4) 0.007(4) 0.015(3) 0.016(4)
S4 0.0327(14) 0.051(2) 0.044(2) 0.0024(13) 0.0170(13) 0.0157(15)
C41 0.093(9) 0.030(7) 0.050(8) -0.004(7) 0.028(7) 0.007(6)
C42 0.042(6) 0.058(8) 0.042(6) 0.005(6) 0.015(5) -0.001(6)
O41 0.038(4) 0.057(5) 0.058(5) 0.012(4) 0.026(4) 0.031(4)
Cl 0.0334(14) 0.037(2) 0.054(2) -0.0040(14) 0.0222(14) -0.008(2)
O1 0.107(7) 0.100(8) 0.100(7) -0.049(6) 0.045(6) -0.066(6)
O2 0.089(7) 0.116(8) 0.126(8) -0.031(6) 0.069(6) 0.024(7)
O3 0.083(6) 0.087(7) 0.134(8) 0.004(5) 0.070(6) -0.032(6)
O4 0.101(8) 0.120(9) 0.113(8) 0.026(7) 0.012(7) 0.048(7)
Cl' 0.0317(14) 0.045(2) 0.047(2) -0.0002(14) 0.0148(13) -0.0060(14)
O1' 0.101(7) 0.087(7) 0.094(6) -0.015(6) 0.064(6) 0.018(6)
O2' 0.081(7) 0.079(7) 0.221(12) 0.029(6) 0.073(8) -0.022(8)
O3' 0.129(8) 0.076(7) 0.098(7) -0.048(6) 0.070(6) -0.034(6)
O4' 0.069(6) 0.202(12) 0.053(6) -0.029(7) -0.001(5) -0.006(7)

loop_
_atom_site_label
_atom_site_occupancy
_atom_site_fract_x
_atom_site_fract_y
_atom_site_fract_z
_atom_site_U_iso_or_equiv
_atom_site_thermal_displace_type
_atom_site_calc_flag
_atom_site_refinement_flags
_atom_site_type_symbol
Cu 1 -.00265(9) .04887(12) .74794(8) .0333(3) Uani d . Cu
S1 1 -0.2229(2) -.0303(3) .7039(2) .0375(7) Uani d . S
C11 1 -0.3174(7) .0891(10) .6802(7) .055(3) Uani d . C
H11A 1 -0.3064(7) .1539(10) .6416(7) .082 Uiso calc R H
H11B 1 -0.3144(7) .1285(10) .7356(7) .082 Uiso calc R H
H11C 1 -0.3834(7) .0503(10) .6502(7) .082 Uiso calc R H
C12 1 -0.2628(8) -0.1316(11) .7733(8) .068(4) Uani d . C
H12A 1 -0.2174(8) -0.2043(11) .7928(8) .102 Uiso calc R H
H12B 1 -0.3308(8) -0.1619(11) .7398(8) .102 Uiso calc R H
H12C 1 -0.2619(8) -.0837(11) .8252(8) .102 Uiso calc R H
O11 1 -0.1272(4) .0287(6) .7702(4) .037(2) Uani d . O
S2 1 .2180(2) .0079(3) .7684(2) .0452(8) Uani d . S
C21 1 .2998(8) .0796(12) .7200(8) .062(3) Uani d . C
H21A 1 .2747(8) .0609(12) .6564(8) .092 Uiso calc R H
H21B 1 .3674(8) .0450(12) .7485(8) .092 Uiso calc R H
H21C 1 .3015(8) .1717(12) .7288(8) .092 Uiso calc R H
C22 1 .2825(8) .0584(13) .8792(6) .068(4) Uani d . C
H22A 1 .2475(8) .0270(13) .9165(6) .101 Uiso calc R H
H22B 1 .2848(8) .1513(13) .8814(6) .101 Uiso calc R H
H22C 1 .3508(8) .0247(13) .9012(6) .101 Uiso calc R H
O21 1 .1230(4) .0871(6) .7325(4) .040(2) Uani d . O
S3 1 -.0466(2) .1915(3) .5707(2) .0438(7) Uani d . S
C31 1 -0.1259(8) .1005(11) .4792(7) .059(3) Uani d . C
H31A 1 -0.1046(8) .0115(11) .4872(7) .089 Uiso calc R H
H31B 1 -0.1217(8) .1331(11) .4244(7) .089 Uiso calc R H
H31C 1 -0.1951(8) .1067(11) .4757(7) .089 Uiso calc R H
C32 1 -0.1019(9) .3432(11) .5384(8) .068(4) Uani d . C
H32A 1 -.0657(9) .4061(11) .5833(8) .102 Uiso calc R H
H32B 1 -0.1720(9) .3403(11) .5327(8) .102 Uiso calc R H
H32C 1 -.0986(9) .3668(11) .4813(8) .102 Uiso calc R H
O31 1 -.0799(4) .1556(7) .6472(4) .042(2) Uani d . O
S4 1 .0275(2) -0.1471(3) .8991(2) .0417(7) Uani d . S
C41 1 .0697(9) -0.3060(10) .8981(7) .057(3) Uani d . C
H41A 1 .0317(9) -0.3452(10) .8406(7) .086 Uiso calc R H
H41B 1 .0596(9) -0.3548(10) .9453(7) .086 Uiso calc R H
H41C 1 .1409(9) -0.3054(10) .9078(7) .086 Uiso calc R H
C42 1 .1083(7) -0.1002(10) 1.0097(6) .048(3) Uani d . C
H42A 1 .0935(7) -.0123(10) 1.0204(6) .072 Uiso calc R H
H42B 1 .1783(7) -0.1067(10) 1.0156(6) .072 Uiso calc R H
H42C 1 .0969(7) -0.1561(10) 1.0531(6) .072 Uiso calc R H
O41 1 .0711(5) -.0733(7) .8395(4) .049(2) Uani d . O
Cl 1 .0864(2) .3082(3) .9173(2) .0400(7) Uani d . Cl
O1 1 .0216(7) .2207(9) .8590(6) .100(3) Uani d . O
O2 1 .1410(7) .3793(9) .8778(7) .102(3) Uani d . O
O3 1 .0283(6) .3908(9) .9471(6) .093(3) Uani d . O
O4 1 .1548(8) .2422(11) .9899(7) .120(4) Uani d . O
Cl' 1 -.0749(2) -0.2663(3) .6153(2) .0412(7) Uani d . Cl
O1' 1 -0.1213(7) -0.2962(8) .6754(6) .086(3) Uani d . O
O2' 1 -.0007(7) -0.3563(9) .6219(8) .122(4) Uani d . O
O3' 1 -.0306(7) -0.1433(9) .6339(6) .093(3) Uani d . O
O4' 1 -0.1470(7) -0.2646(12) .5291(6) .115(4) Uani d . O

loop_
_atom_type_symbol
_atom_type_description
_atom_type_scat_dispersion_real
_atom_type_scat_dispersion_imag
_atom_type_scat_source
C C 0.0033 0.0016 'International Tables Vol C Tables 4.2.6.8 and 6.1.1.4'
H H 0.0000 0.0000 'International Tables Vol C Tables 4.2.6.8 and 6.1.1.4'
N N 0.0061 0.0033 'International Tables Vol C Tables 4.2.6.8 and 6.1.1.4'
Cu Cu 0.3201 1.2651 'International Tables Vol C Tables 4.2.6.8 and 6.1.1.4'
Cl Cl 0.1484 0.1585 'International Tables Vol C Tables 4.2.6.8 and 6.1.1.4'
O O 0.0106 0.0060 'International Tables Vol C Tables 4.2.6.8 and 6.1.1.4'
S S 0.1246 0.1234 'International Tables Vol C Tables 4.2.6.8 and 6.1.1.4'

loop_
_geom_angle_atom_site_label_1
_geom_angle_atom_site_label_2
_geom_angle_atom_site_label_3
_geom_angle
_geom_angle_publ_flag
O41 Cu O31 173.7(3) y
O41 Cu O21 88.2(3) y
O31 Cu O21 92.1(2) y
O41 Cu O11 93.5(3) y
O31 Cu O11 86.8(3) y
O21 Cu O11 173.7(3) y
O11 S1 C11 106.2(5) y
O11 S1 C12 102.4(5) y
C11 S1 C12 98.9(6) y
S1 O11 Cu 123.8(3) y
O21 S2 C22 106.3(5) y
O21 S2 C21 104.1(4) y
C22 S2 C21 98.0(6) y
S2 O21 Cu 125.5(4) y
O31 S3 C32 102.6(5) y
O31 S3 C31 104.3(5) y
C32 S3 C31 99.2(6) y
S3 O31 Cu 124.5(4) y
O41 S4 C41 104.2(5) y
O41 S4 C42 103.0(4) y
C41 S4 C42 99.9(5) y
S4 O41 Cu 125.1(4) y
O1 Cl O2 112.8(6) ?
O1 Cl O4 108.9(7) ?
O2 Cl O4 108.2(6) ?
O1 Cl O3 107.8(6) ?
O2 Cl O3 109.6(6) ?
O4 Cl O3 109.5(6) ?
O4' Cl' O2' 110.2(7) ?
O4' Cl' O1' 109.3(6) ?
O2' Cl' O1' 110.0(6) ?
O4' Cl' O3' 107.8(7) ?
O2' Cl' O3' 109.2(6) ?
O1' Cl' O3' 110.2(5) ?

loop_
_geom_bond_atom_site_label_1
_geom_bond_atom_site_label_2
_geom_bond_distance
_geom_bond_publ_flag
Cu O41 1.934(6) y
Cu O31 1.936(6) y
Cu O21 1.944(6) y
Cu O11 1.954(6) y
S1 O11 1.513(6) y
S1 C11 1.770(10) y
S1 C12 1.781(10) y
S2 O21 1.505(6) y
S2 C22 1.754(10) y
S2 C21 1.793(10) y
S3 O31 1.524(6) y
S3 C32 1.757(11) y
S3 C31 1.761(10) y
S4 O41 1.534(6) y
S4 C41 1.765(11) y
S4 C42 1.789(10) y
Cl O1 1.385(8) ?
Cl O2 1.390(8) ?
Cl O4 1.392(9) ?
Cl O3 1.401(8) ?
Cl' O4' 1.383(8) ?
Cl' O2' 1.390(8) ?
Cl' O1' 1.397(7) ?
Cl' O3' 1.412(8) ?
